data_7156187
loop_
_publ_author_name
'Fegheh-Hassanpour, Younes'
'Ebrahim, Faisal'
'Arif, Tanzeel'
'Sintim, Herman O.'
'Claridge, Timothy D. W.'
'Amin, Nader T.'
'Hodgson, David M.'

_publ_section_title
;
 On the ozonolysis of unsaturated tosylhydrazones as a direct approach to
 diazocarbonyl compounds.
;
_journal_issue 16
_journal_name_full 'Organic &amp; biomolecular chemistry'
_journal_page_first 2876
_journal_page_last 2884
_journal_paper_doi 10.1039/c8ob00435h
_journal_volume 16
_journal_year 2018
_chemical_compound_source synthetic
_chemical_formula_moiety 'C14 H18 N2 O5 S1'
_chemical_formula_sum 'C14 H18 N2 O5 S'
_chemical_formula_weight 326.37
_chemical_melting_point 398(3)
_space_group_IT_number 14
_space_group_name_Hall '-P 2ybc'
_space_group_name_H-M_alt 'P 1 21/c 1'
_symmetry_cell_setting monoclinic
_symmetry_space_group_name_Hall '-P 2ybc'
_symmetry_space_group_name_H-M 'P 1 21/c 1'
_atom_sites_solution_hydrogens difmap
_atom_sites_solution_primary other
_audit_creation_date 2017-08-28
_audit_creation_method CRYSTALS_ver_14.61_build_6236
_audit_update_record
;
2018-01-07 deposited with the CCDC.
2018-03-21 downloaded from the CCDC.
;
_cell_angle_alpha 90
_cell_angle_beta 104.850(3)
_cell_angle_gamma 90
_cell_formula_units_Z 4
_cell_length_a 10.0967(3)
_cell_length_b 11.1751(3)
_cell_length_c 13.8100(4)
_cell_measurement_reflns_used 7675
_cell_measurement_temperature 150
_cell_measurement_theta_max 76
_cell_measurement_theta_min 5
_cell_volume 1506.16(8)
_computing_cell_refinement 'CrysAlisPro, (Agilent, 2011)'
_computing_data_collection 'SuperNova, (Oxford Diffraction, 2010)'
_computing_data_reduction 'CrysAlisPro, (Agilent, 2011)'
_computing_molecular_graphics 'CAMERON (Watkin et al., 1996)'
_computing_publication_material 'CRYSTALS (Betteridge et al., 2003)'
_computing_structure_refinement 'CRYSTALS (Betteridge et al., 2003)'
_computing_structure_solution 'Superflip (Palatinus & Chapuis, 2007)'
_diffrn_ambient_temperature 150
_diffrn_measured_fraction_theta_full 0.997
_diffrn_measured_fraction_theta_max 0.992
_diffrn_measurement_device Area
_diffrn_measurement_device_type 'Oxford Diffraction SuperNova'
_diffrn_measurement_method \w
_diffrn_radiation_monochromator graphite
_diffrn_radiation_type 'Cu K\a'
_diffrn_radiation_wavelength 1.54180
_diffrn_reflns_av_R_equivalents 0.0218
_diffrn_reflns_av_sigmaI/netI 0.0288
_diffrn_reflns_limit_h_max 11
_diffrn_reflns_limit_h_min -12
_diffrn_reflns_limit_k_max 13
_diffrn_reflns_limit_k_min -13
_diffrn_reflns_limit_l_max 17
_diffrn_reflns_limit_l_min -17
_diffrn_reflns_number 14431
_diffrn_reflns_theta_full 74.753
_diffrn_reflns_theta_max 76.278
_diffrn_reflns_theta_min 4.531
_diffrn_standards_number 0
_exptl_absorpt_coefficient_mu 2.153
_exptl_absorpt_correction_T_max 0.79
_exptl_absorpt_correction_T_min 0.73
_exptl_absorpt_correction_type multi-scan
_exptl_absorpt_process_details 'CrysAlisPro, (Agilent, 2011)'
_exptl_crystal_colour clear_pale_colourless
_exptl_crystal_density_diffrn 1.439
_exptl_crystal_density_meas ?
_exptl_crystal_density_method 'not measured'
_exptl_crystal_description block
_exptl_crystal_F_000 688
_exptl_crystal_size_max 0.30
_exptl_crystal_size_mid 0.13
_exptl_crystal_size_min 0.11
_refine_diff_density_max 0.28
_refine_diff_density_min -0.40
_refine_ls_extinction_method None
_refine_ls_goodness_of_fit_ref 1.0085
_refine_ls_hydrogen_treatment constr
_refine_ls_matrix_type full
_refine_ls_number_parameters 199
_refine_ls_number_reflns 3124
_refine_ls_number_restraints 0
_refine_ls_R_factor_all 0.0319
_refine_ls_R_factor_gt 0.0299
_refine_ls_shift/su_max 0.0006150
_refine_ls_shift/su_mean 0.0000483
_refine_ls_structure_factor_coef Fsqd
_refine_ls_weighting_details
;
 Method= Modified Sheldrick 
 w=1/[\s^2^(F^2^) + ( 0.04P)^2^ + 0.68P] 
 ,where P=(max(Fo^2^,0) + 2Fc^2^)/3 
;
_refine_ls_weighting_scheme calc
_refine_ls_wR_factor_all 0.0803
_refine_ls_wR_factor_gt 0.0781
_refine_ls_wR_factor_ref 0.0803
_reflns_limit_h_max 12
_reflns_limit_h_min -12
_reflns_limit_k_max 13
_reflns_limit_k_min 0
_reflns_limit_l_max 17
_reflns_limit_l_min 0
_reflns_number_gt 2897
_reflns_number_total 3125
_reflns_threshold_expression I>2.0\s(I)
_oxford_diffrn_Wilson_B_factor 1.93
_oxford_diffrn_Wilson_scale 0.02
_oxford_refine_ls_r_factor_ref 0.0319
_oxford_refine_ls_scale 6.62(14)
_oxford_reflns_number_all 3124
_oxford_reflns_threshold_expression_ref I>-3.0\s(I)
_oxford_structure_analysis_title 051eaa17
_cod_data_source_file c8ob00435h2.cif
_cod_data_source_block 35
_cod_depositor_comments
;
The following automatic conversions were performed:

'_chemical_melting_point' value '395-400' was changed to '398(3)' -
the average value was taken and precision was estimated.

'_atom_sites_solution_primary' value 'Other' changed to 'other'
according to
/home/data/users/saulius/crontab/automatic-downloads/rss-feeds/RSC/lib/dictionaries/cif_core.dic
dictionary named 'cif_core.dic' version 2.4.2 from 2011-04-26.

'_exptl_crystal_density_meas' value 'not measured' was changed to '?'
- the value is perceived as not measured.

Automatic conversion script
Id: cif_fix_values 4973 2017-02-22 13:04:09Z antanas 

 Adding full bibliography for 7156187.cif.
;
_cod_original_sg_symbol_H-M 'P 21/c '
_cod_original_formula_sum 'C14 H18 N2 O5 S1'
_cod_database_code 7156187

loop_
_symmetry_equiv_pos_as_xyz
x,y,z
-x,-y,-z
x,-y+1/2,z+1/2
-x,y+1/2,-z+1/2

loop_
_atom_site_label
_atom_site_type_symbol
_atom_site_fract_x
_atom_site_fract_y
_atom_site_fract_z
_atom_site_U_iso_or_equiv
_atom_site_occupancy
_atom_site_adp_type
_atom_site_refinement_flags_posn
N1 N 0.40456(10) 1.06744(9) 0.34891(8) 0.0203 1.0000 Uani .
C2 C 0.43250(13) 1.19681(11) 0.34442(10) 0.0244 1.0000 Uani .
C3 C 0.48819(13) 1.23966(12) 0.45090(10) 0.0266 1.0000 Uani .
C4 C 0.38399(13) 1.21401(12) 0.51057(10) 0.0253 1.0000 Uani .
C5 C 0.33583(12) 1.08714(11) 0.49342(9) 0.0200 1.0000 Uani .
N6 N 0.34305(10) 1.02046(9) 0.41939(8) 0.0190 1.0000 Uani .
S7 S 0.36149(3) 0.98817(3) 0.24255(2) 0.0232 1.0000 Uani .
O8 O 0.42831(10) 1.04833(11) 0.17651(7) 0.0347 1.0000 Uani .
O9 O 0.39154(10) 0.86545(9) 0.26885(7) 0.0304 1.0000 Uani .
C10 C 0.18276(13) 1.00201(12) 0.19628(9) 0.0240 1.0000 Uani .
C11 C 0.12872(16) 1.09557(16) 0.13217(12) 0.0385 1.0000 Uani .
C12 C -0.01240(16) 1.10761(16) 0.09924(12) 0.0429 1.0000 Uani .
C13 C -0.10013(14) 1.02775(14) 0.12864(11) 0.0304 1.0000 Uani .
C14 C -0.04378(14) 0.93452(13) 0.19238(10) 0.0280 1.0000 Uani .
C15 C 0.09727(14) 0.92125(12) 0.22691(10) 0.0251 1.0000 Uani .
C16 C -0.25346(15) 1.04351(16) 0.09225(13) 0.0403 1.0000 Uani .
O17 O 0.30993(11) 1.25805(9) 0.30018(8) 0.0339 1.0000 Uani .
C18 C 0.27054(12) 1.03234(12) 0.56870(9) 0.0226 1.0000 Uani .
O19 O 0.25259(11) 1.08892(10) 0.63886(8) 0.0361 1.0000 Uani .
O20 O 0.23428(9) 0.91865(8) 0.55061(7) 0.0256 1.0000 Uani .
C21 C 0.17446(14) 0.85917(14) 0.62374(11) 0.0307 1.0000 Uani .
C22 C 0.02146(14) 0.87626(13) 0.59740(11) 0.0313 1.0000 Uani .
H21 H 0.5008 1.2076 0.3060 0.0277 1.0000 Uiso R
H31 H 0.5033 1.3241 0.4459 0.0309 1.0000 Uiso R
H32 H 0.5766 1.1980 0.4829 0.0302 1.0000 Uiso R
H41 H 0.4213 1.2285 0.5814 0.0292 1.0000 Uiso R
H42 H 0.3045 1.2660 0.4870 0.0290 1.0000 Uiso R
H111 H 0.1896 1.1513 0.1123 0.0446 1.0000 Uiso R
H121 H -0.0494 1.1737 0.0557 0.0498 1.0000 Uiso R
H141 H -0.1015 0.8776 0.2138 0.0331 1.0000 Uiso R
H151 H 0.1373 0.8569 0.2709 0.0302 1.0000 Uiso R
H161 H -0.2997 0.9902 0.1296 0.0602 1.0000 Uiso R
H162 H -0.2772 1.1268 0.1032 0.0595 1.0000 Uiso R
H163 H -0.2847 1.0278 0.0218 0.0598 1.0000 Uiso R
H211 H 0.2161 0.8913 0.6904 0.0355 1.0000 Uiso R
H212 H 0.1984 0.7734 0.6218 0.0364 1.0000 Uiso R
H222 H -0.0148 0.8309 0.6457 0.0457 1.0000 Uiso R
H223 H 0.0007 0.9582 0.6001 0.0448 1.0000 Uiso R
H221 H -0.0192 0.8435 0.5302 0.0450 1.0000 Uiso R
H171 H 0.3169 1.2935 0.2491 0.0507 1.0000 Uiso R

loop_
_atom_site_aniso_label
_atom_site_aniso_U_11
_atom_site_aniso_U_22
_atom_site_aniso_U_33
_atom_site_aniso_U_23
_atom_site_aniso_U_13
_atom_site_aniso_U_12
N1 0.0208(5) 0.0207(5) 0.0201(5) 0.0003(4) 0.0068(4) -0.0010(4)
C2 0.0224(6) 0.0215(6) 0.0311(7) 0.0043(5) 0.0104(5) 0.0003(5)
C3 0.0218(6) 0.0205(6) 0.0370(7) -0.0028(5) 0.0064(5) -0.0023(5)
C4 0.0266(6) 0.0220(6) 0.0271(6) -0.0051(5) 0.0065(5) -0.0007(5)
C5 0.0167(5) 0.0211(6) 0.0211(6) -0.0007(4) 0.0031(4) 0.0018(4)
N6 0.0175(5) 0.0204(5) 0.0192(5) 0.0018(4) 0.0050(4) 0.0012(4)
S7 0.02117(16) 0.02975(18) 0.02008(16) -0.00266(11) 0.00772(12) -0.00020(11)
O8 0.0285(5) 0.0530(7) 0.0260(5) -0.0001(5) 0.0134(4) -0.0053(5)
O9 0.0299(5) 0.0284(5) 0.0329(5) -0.0087(4) 0.0082(4) 0.0042(4)
C10 0.0220(6) 0.0310(7) 0.0186(6) -0.0013(5) 0.0046(5) -0.0027(5)
C11 0.0303(7) 0.0497(9) 0.0323(7) 0.0181(7) 0.0021(6) -0.0099(7)
C12 0.0331(8) 0.0501(10) 0.0384(8) 0.0230(7) -0.0039(6) -0.0037(7)
C13 0.0257(7) 0.0355(7) 0.0274(7) -0.0006(6) 0.0019(5) -0.0025(5)
C14 0.0260(6) 0.0277(7) 0.0319(7) -0.0005(5) 0.0101(5) -0.0036(5)
C15 0.0273(6) 0.0223(6) 0.0265(6) 0.0000(5) 0.0083(5) 0.0001(5)
C16 0.0262(7) 0.0485(9) 0.0412(8) 0.0047(7) -0.0005(6) 0.0000(6)
O17 0.0356(5) 0.0335(5) 0.0331(5) 0.0138(4) 0.0098(4) 0.0114(4)
C18 0.0171(5) 0.0289(6) 0.0209(6) -0.0022(5) 0.0031(4) 0.0005(5)
O19 0.0370(5) 0.0463(6) 0.0293(5) -0.0156(4) 0.0165(4) -0.0117(5)
O20 0.0288(5) 0.0240(5) 0.0274(5) 0.0034(4) 0.0134(4) 0.0017(4)
C21 0.0303(7) 0.0340(7) 0.0307(7) 0.0117(6) 0.0130(6) 0.0030(6)
C22 0.0292(7) 0.0306(7) 0.0371(7) 0.0038(6) 0.0138(6) 0.0010(5)

loop_
_atom_type_symbol
_atom_type_scat_dispersion_real
_atom_type_scat_dispersion_imag
_atom_type_scat_Cromer_Mann_a1
_atom_type_scat_Cromer_Mann_b1
_atom_type_scat_Cromer_Mann_a2
_atom_type_scat_Cromer_Mann_b2
_atom_type_scat_Cromer_Mann_a3
_atom_type_scat_Cromer_Mann_b3
_atom_type_scat_Cromer_Mann_a4
_atom_type_scat_Cromer_Mann_b4
_atom_type_scat_Cromer_Mann_c
_atom_type_scat_source
C 0.0181 0.0091 2.3100 20.8439 1.0200 10.2075 1.5886 0.5687 0.8650 51.6512 0.2156 'International Tables Vol C 4.2.6.8 and 6.1.1.4'
H 0.0000 0.0000 0.4930 10.5109 0.3229 26.1257 0.1402 3.1424 0.0408 57.7998 0.0030 'International Tables Vol C 4.2.6.8 and 6.1.1.4'
N 0.0311 0.0180 12.2126 0.0057 3.1322 9.8933 2.0125 28.9975 1.1663 0.5826 -11.5290 'International Tables Vol C 4.2.6.8 and 6.1.1.4'
O 0.0492 0.0322 3.0485 13.2771 2.2868 5.7011 1.5463 0.3239 0.8670 32.9089 0.2508 'International Tables Vol C 4.2.6.8 and 6.1.1.4'
S 0.3331 0.5567 6.9053 1.4679 5.2034 22.2151 1.4379 0.2536 1.5863 56.1720 0.8669 'International Tables Vol C 4.2.6.8 and 6.1.1.4'

loop_
_geom_angle_atom_site_label_1
_geom_angle_atom_site_label_2
_geom_angle_atom_site_label_3
_geom_angle
_geom_angle_publ_flag
C2 N1 N6 121.68(10) yes
C2 N1 S7 119.36(8) yes
N6 N1 S7 110.70(8) yes
N1 C2 C3 107.26(10) yes
N1 C2 O17 109.73(10) yes
C3 C2 O17 109.54(11) yes
N1 C2 H21 108.1 no
C3 C2 H21 110.5 no
O17 C2 H21 111.5 no
C2 C3 C4 109.33(10) yes
C2 C3 H31 105.5 no
C4 C3 H31 111.6 no
C2 C3 H32 110.4 no
C4 C3 H32 109.6 no
H31 C3 H32 110.3 no
C3 C4 C5 109.54(10) yes
C3 C4 H41 111.9 no
C5 C4 H41 110.2 no
C3 C4 H42 109.3 no
C5 C4 H42 107.8 no
H41 C4 H42 108.1 no
C4 C5 N6 126.41(11) yes
C4 C5 C18 117.41(11) yes
N6 C5 C18 116.17(11) yes
N1 N6 C5 117.86(10) yes
N1 S7 O8 104.55(6) yes
N1 S7 O9 107.08(6) yes
O8 S7 O9 120.48(6) yes
N1 S7 C10 106.47(6) yes
O8 S7 C10 109.50(6) yes
O9 S7 C10 107.90(6) yes
S7 C10 C11 119.77(10) yes
S7 C10 C15 119.49(10) yes
C11 C10 C15 120.71(12) yes
C10 C11 C12 119.02(13) yes
C10 C11 H111 119.6 no
C12 C11 H111 121.4 no
C11 C12 C13 121.35(14) yes
C11 C12 H121 118.7 no
C13 C12 H121 120.0 no
C12 C13 C14 118.62(13) yes
C12 C13 C16 120.25(14) yes
C14 C13 C16 121.13(13) yes
C13 C14 C15 121.01(13) yes
C13 C14 H141 120.7 no
C15 C14 H141 118.3 no
C14 C15 C10 119.28(12) yes
C14 C15 H151 121.7 no
C10 C15 H151 119.1 no
C13 C16 H161 109.9 no
C13 C16 H162 109.2 no
H161 C16 H162 109.1 no
C13 C16 H163 111.0 no
H161 C16 H163 110.2 no
H162 C16 H163 107.4 no
C2 O17 H171 110.2 no
C5 C18 O19 121.71(12) yes
C5 C18 O20 114.20(10) yes
O19 C18 O20 124.08(12) yes
C18 O20 C21 116.59(10) yes
O20 C21 C22 110.81(11) yes
O20 C21 H211 109.2 no
C22 C21 H211 110.4 no
O20 C21 H212 105.9 no
C22 C21 H212 111.0 no
H211 C21 H212 109.3 no
C21 C22 H222 108.0 no
C21 C22 H223 109.8 no
H222 C22 H223 110.4 no
C21 C22 H221 109.6 no
H222 C22 H221 108.1 no
H223 C22 H221 110.9 no

loop_
_geom_bond_atom_site_label_1
_geom_bond_atom_site_label_2
_geom_bond_distance
_geom_bond_publ_flag
N1 C2 1.4773(16) yes
N1 N6 1.3851(14) yes
N1 S7 1.6745(11) yes
C2 C3 1.5112(19) yes
C2 O17 1.4091(16) yes
C2 H21 0.980 no
C3 C4 1.5207(18) yes
C3 H31 0.961 no
C3 H32 1.004 no
C4 C5 1.4978(17) yes
C4 H41 0.968 no
C4 H42 0.977 no
C5 N6 1.2823(16) yes
C5 C18 1.4971(17) yes
S7 O8 1.4332(10) yes
S7 O9 1.4312(11) yes
S7 C10 1.7600(13) yes
C10 C11 1.388(2) yes
C10 C15 1.3876(18) yes
C11 C12 1.387(2) yes
C11 H111 0.962 no
C12 C13 1.389(2) yes
C12 H121 0.965 no
C13 C14 1.388(2) yes
C13 C16 1.510(2) yes
C14 C15 1.3891(19) yes
C14 H141 0.959 no
C15 H151 0.961 no
C16 H161 0.981 no
C16 H162 0.982 no
C16 H163 0.959 no
O17 H171 0.828 no
C18 O19 1.2089(16) yes
C18 O20 1.3280(16) yes
O20 C21 1.4627(15) yes
C21 C22 1.5056(19) yes
C21 H211 0.977 no
C21 H212 0.990 no
C22 H222 0.981 no
C22 H223 0.943 no
C22 H221 0.984 no

loop_
_geom_hbond_atom_site_label_D
_geom_hbond_atom_site_label_H
_geom_hbond_atom_site_label_A
_geom_hbond_site_symmetry_A
_geom_hbond_angle_DHA
_geom_hbond_distance_DH
_geom_hbond_distance_HA
_geom_hbond_distance_DA
_geom_hbond_publ_flag
C2 H21 O9 4_655 140 0.98 2.44 3.253(2) yes
C3 H32 O20 2_676 144 1.00 2.45 3.318(2) yes
C14 H141 O17 4_545 156 0.96 2.46 3.356(2) yes
O17 H171 O19 3_574 152 0.83 1.99 2.750(2) yes
